data_4065204
loop_
_publ_author_name
'Ou, Ya-Ping'
'Jiang, Chuanyin'
'Wu, Di'
'Xia, Jianlong'
'Yin, Jun'
'Jin, Shan'
'Yu, Guang-Ao'
'Liu, Sheng Hua'

_publ_section_title
;
 Synthesis, Characterization, and Properties of Anthracene-Bridged
 Bimetallic Ruthenium Vinyl Complexes
 [RuCl(CO)(PMe3)3]2(\m-CH&#x2550;CH-anthracene-CH&#x2550;CH)
;
_journal_issue 21
_journal_name_full Organometallics
_journal_page_first 5763
_journal_paper_doi 10.1021/om200622q
_journal_volume 30
_journal_year 2011
_chemical_formula_sum 'C38 H66 Cl2 O2 P6 Ru2'
_chemical_formula_weight 1013.77
_chemical_name_systematic
; 
 ? 
;
_space_group_IT_number 14
_symmetry_cell_setting monoclinic
_symmetry_space_group_name_Hall '-P 2ybc'
_symmetry_space_group_name_H-M 'P 1 21/c 1'
_atom_sites_solution_hydrogens geom
_atom_sites_solution_primary direct
_atom_sites_solution_secondary difmap
_audit_creation_method SHELXL-97
_cell_angle_alpha 90.00
_cell_angle_beta 109.0590(10)
_cell_angle_gamma 90.00
_cell_formula_units_Z 4
_cell_length_a 17.5343(11)
_cell_length_b 13.9458(9)
_cell_length_c 21.0762(13)
_cell_measurement_reflns_used 2569
_cell_measurement_temperature 298(2)
_cell_measurement_theta_max 18.27
_cell_measurement_theta_min 2.35
_cell_volume 4871.2(5)
_computing_cell_refinement 'Bruker SMART'
_computing_data_collection 'Bruker SMART'
_computing_data_reduction 'Bruker SAINT'
_computing_molecular_graphics 'Bruker SHELXTL'
_computing_publication_material 'Bruker SHELXTL'
_computing_structure_refinement 'SHELXL-97 (Sheldrick, 1997)'
_computing_structure_solution 'SHELXS-97 (Sheldrick, 1990)'
_diffrn_ambient_temperature 298(2)
_diffrn_measured_fraction_theta_full 0.999
_diffrn_measured_fraction_theta_max 0.999
_diffrn_measurement_device_type 'CCD area detector'
_diffrn_measurement_method 'phi and omega scans'
_diffrn_radiation_monochromator graphite
_diffrn_radiation_source 'fine-focus sealed tube'
_diffrn_radiation_type MoK\a
_diffrn_radiation_wavelength 0.71073
_diffrn_reflns_av_R_equivalents 0.1216
_diffrn_reflns_av_sigmaI/netI 0.0928
_diffrn_reflns_limit_h_max 21
_diffrn_reflns_limit_h_min -21
_diffrn_reflns_limit_k_max 16
_diffrn_reflns_limit_k_min -16
_diffrn_reflns_limit_l_max 25
_diffrn_reflns_limit_l_min -25
_diffrn_reflns_number 48568
_diffrn_reflns_theta_full 25.50
_diffrn_reflns_theta_max 25.50
_diffrn_reflns_theta_min 1.78
_exptl_absorpt_coefficient_mu 0.956
_exptl_absorpt_correction_T_max 0.9105
_exptl_absorpt_correction_T_min 0.8621
_exptl_absorpt_correction_type none
_exptl_crystal_colour yellow
_exptl_crystal_density_diffrn 1.382
_exptl_crystal_density_meas 0
_exptl_crystal_density_method 'not measured'
_exptl_crystal_description block
_exptl_crystal_F_000 2088
_exptl_crystal_size_max 0.16
_exptl_crystal_size_mid 0.12
_exptl_crystal_size_min 0.10
_refine_diff_density_max 1.337
_refine_diff_density_min -0.772
_refine_diff_density_rms 0.102
_refine_ls_extinction_method none
_refine_ls_goodness_of_fit_ref 1.036
_refine_ls_hydrogen_treatment mixed
_refine_ls_matrix_type full
_refine_ls_number_parameters 469
_refine_ls_number_reflns 9057
_refine_ls_number_restraints 0
_refine_ls_restrained_S_all 1.036
_refine_ls_R_factor_all 0.1315
_refine_ls_R_factor_gt 0.0732
_refine_ls_shift/su_max 0.002
_refine_ls_shift/su_mean 0.000
_refine_ls_structure_factor_coef Fsqd
_refine_ls_weighting_details 'calc w=1/[\s^2^(Fo^2^)+(0.0602P)^2^+1.3982P] where P=(Fo^2^+2Fc^2^)/3'
_refine_ls_weighting_scheme calc
_refine_ls_wR_factor_gt 0.1333
_refine_ls_wR_factor_ref 0.1512
_reflns_number_gt 5520
_reflns_number_total 9057
_reflns_threshold_expression >2sigma(I)
_cod_data_source_file om200622q_si_001.cif
_cod_data_source_block 110310dm
_cod_depositor_comments
;
The following automatic conversions were performed:

'_symmetry_cell_setting' value 'Monoclinic' changed to 'monoclinic'
according to /home/saulius/struct/CIF-dictionaries/cif_core.dic
dictionary named 'cif_core.dic' version 2.4.1 from 2010-06-29.

Automatic conversion script
Id: cif_fix_values 1715 2011-07-08 13:25:40Z adriana 
;
_cod_original_sg_symbol_H-M P2(1)/c
_cod_database_code 4065204

loop_
_symmetry_equiv_pos_as_xyz
'x, y, z'
'-x, y+1/2, -z+1/2'
'-x, -y, -z'
'x, -y-1/2, z-1/2'

loop_
_atom_site_label
_atom_site_type_symbol
_atom_site_fract_x
_atom_site_fract_y
_atom_site_fract_z
_atom_site_U_iso_or_equiv
_atom_site_adp_type
_atom_site_occupancy
_atom_site_symmetry_multiplicity
_atom_site_calc_flag
_atom_site_refinement_flags
Ru1 Ru 1.12910(3) 0.60360(4) 0.38704(3) 0.03753(17) Uani 1 1 d .
Ru2 Ru 0.59939(4) 0.67381(4) -0.13142(3) 0.0517(2) Uani 1 1 d .
C1 C 1.2102(8) 0.7186(8) 0.5475(5) 0.151(5) Uani 1 1 d .
H1A H 1.2392 0.7097 0.5944 0.227 Uiso 1 1 calc R
H1B H 1.1551 0.7347 0.5418 0.227 Uiso 1 1 calc R
H1C H 1.2346 0.7696 0.5303 0.227 Uiso 1 1 calc R
C2 C 1.3192(5) 0.5846(8) 0.5215(4) 0.121(4) Uani 1 1 d .
H2A H 1.3461 0.6418 0.5148 0.182 Uiso 1 1 calc R
H2B H 1.3265 0.5349 0.4925 0.182 Uiso 1 1 calc R
H2C H 1.3416 0.5644 0.5674 0.182 Uiso 1 1 calc R
C3 C 1.1895(6) 0.5273(8) 0.5611(4) 0.123(4) Uani 1 1 d .
H3A H 1.2038 0.4630 0.5533 0.184 Uiso 1 1 calc R
H3B H 1.1327 0.5304 0.5546 0.184 Uiso 1 1 calc R
H3C H 1.2193 0.5459 0.6062 0.184 Uiso 1 1 calc R
C4 C 1.1846(7) 0.3605(6) 0.4311(7) 0.233(10) Uani 1 1 d .
H4A H 1.1793 0.3460 0.4740 0.349 Uiso 1 1 calc R
H4B H 1.2353 0.3919 0.4375 0.349 Uiso 1 1 calc R
H4C H 1.1824 0.3021 0.4064 0.349 Uiso 1 1 calc R
C5 C 1.0843(7) 0.3811(6) 0.3041(5) 0.122(4) Uani 1 1 d .
H5A H 1.0891 0.3128 0.3093 0.183 Uiso 1 1 calc R
H5B H 1.1222 0.4040 0.2835 0.183 Uiso 1 1 calc R
H5C H 1.0305 0.3971 0.2762 0.183 Uiso 1 1 calc R
C6 C 1.0185(7) 0.3998(7) 0.4054(6) 0.143(5) Uani 1 1 d .
H6A H 1.0163 0.3310 0.4059 0.214 Uiso 1 1 calc R
H6B H 0.9709 0.4242 0.3722 0.214 Uiso 1 1 calc R
H6C H 1.0215 0.4241 0.4488 0.214 Uiso 1 1 calc R
C7 C 1.2500(5) 0.8160(6) 0.4050(5) 0.097(3) Uani 1 1 d .
H7A H 1.2913 0.7698 0.4068 0.145 Uiso 1 1 calc R
H7B H 1.2533 0.8339 0.4498 0.145 Uiso 1 1 calc R
H7C H 1.2575 0.8717 0.3810 0.145 Uiso 1 1 calc R
C8 C 1.0818(5) 0.8517(6) 0.3753(5) 0.090(3) Uani 1 1 d .
H8A H 1.0925 0.8606 0.4226 0.135 Uiso 1 1 calc R
H8B H 1.0273 0.8296 0.3550 0.135 Uiso 1 1 calc R
H8C H 1.0887 0.9115 0.3553 0.135 Uiso 1 1 calc R
C9 C 1.1457(6) 0.7853(6) 0.2763(4) 0.084(3) Uani 1 1 d .
H9A H 1.1616 0.8501 0.2718 0.126 Uiso 1 1 calc R
H9B H 1.0914 0.7752 0.2472 0.126 Uiso 1 1 calc R
H9C H 1.1813 0.7419 0.2643 0.126 Uiso 1 1 calc R
C10 C 1.0423(5) 0.6322(6) 0.4144(4) 0.058(2) Uani 1 1 d .
C11 C 1.0506(4) 0.5947(4) 0.2885(3) 0.0435(16) Uani 1 1 d .
H11 H 1.0722 0.5650 0.2587 0.052 Uiso 1 1 calc R
C12 C 0.9746(4) 0.6246(4) 0.2610(3) 0.0392(16) Uani 1 1 d .
H12 H 0.9556 0.6623 0.2890 0.047 Uiso 1 1 calc R
C13 C 0.9153(3) 0.6078(4) 0.1932(3) 0.0355(15) Uani 1 1 d .
C14 C 0.8343(4) 0.5896(4) 0.1885(3) 0.0385(16) Uani 1 1 d .
C15 C 0.8116(4) 0.5765(5) 0.2481(3) 0.0474(18) Uani 1 1 d .
H15 H 0.8512 0.5790 0.2901 0.057 Uiso 1 1 calc R
C16 C 0.7336(5) 0.5607(5) 0.2439(4) 0.064(2) Uani 1 1 d .
H16 H 0.7213 0.5503 0.2831 0.076 Uiso 1 1 calc R
C17 C 0.6715(4) 0.5595(5) 0.1821(4) 0.058(2) Uani 1 1 d .
H17 H 0.6180 0.5520 0.1802 0.069 Uiso 1 1 calc R
C18 C 0.6907(4) 0.5696(5) 0.1253(4) 0.0516(19) Uani 1 1 d .
H18 H 0.6496 0.5675 0.0841 0.062 Uiso 1 1 calc R
C19 C 0.7713(4) 0.5833(4) 0.1262(3) 0.0363(15) Uani 1 1 d .
C20 C 0.7893(4) 0.5890(4) 0.0650(3) 0.0392(16) Uani 1 1 d .
C21 C 0.8708(4) 0.5992(4) 0.0690(3) 0.0393(16) Uani 1 1 d .
C22 C 0.8927(5) 0.5963(5) 0.0098(3) 0.057(2) Uani 1 1 d .
H22 H 0.8533 0.5854 -0.0315 0.068 Uiso 1 1 calc R
C23 C 0.9699(5) 0.6092(6) 0.0127(4) 0.071(2) Uani 1 1 d .
H23 H 0.9830 0.6067 -0.0266 0.086 Uiso 1 1 calc R
C24 C 1.0302(5) 0.6261(6) 0.0732(4) 0.069(2) Uani 1 1 d .
H24 H 1.0829 0.6355 0.0739 0.082 Uiso 1 1 calc R
C25 C 1.0131(4) 0.6291(5) 0.1310(4) 0.0512(18) Uani 1 1 d .
H25 H 1.0542 0.6425 0.1709 0.061 Uiso 1 1 calc R
C26 C 0.9336(4) 0.6121(4) 0.1327(3) 0.0398(16) Uani 1 1 d .
C27 C 0.7226(4) 0.5857(5) -0.0005(3) 0.0450(17) Uani 1 1 d .
H27 H 0.6950 0.5281 -0.0121 0.054 Uiso 1 1 calc R
C28 C 0.6994(4) 0.6573(5) -0.0433(3) 0.0410(16) Uani 1 1 d .
H28 H 0.7334 0.7103 -0.0328 0.049 Uiso 1 1 calc R
C29 C 0.7878(6) 0.6956(7) -0.1549(5) 0.109(4) Uani 1 1 d .
H29A H 0.8273 0.6647 -0.1704 0.163 Uiso 1 1 calc R
H29B H 0.8063 0.6964 -0.1067 0.163 Uiso 1 1 calc R
H29C H 0.7798 0.7602 -0.1714 0.163 Uiso 1 1 calc R
C30 C 0.7258(7) 0.5047(7) -0.1742(5) 0.137(5) Uani 1 1 d .
H30A H 0.6836 0.4649 -0.2024 0.205 Uiso 1 1 calc R
H30B H 0.7369 0.4864 -0.1281 0.205 Uiso 1 1 calc R
H30C H 0.7737 0.4969 -0.1863 0.205 Uiso 1 1 calc R
C31 C 0.6748(8) 0.6505(9) -0.2739(4) 0.156(6) Uani 1 1 d .
H31A H 0.6516 0.7129 -0.2861 0.234 Uiso 1 1 calc R
H31B H 0.6381 0.6026 -0.2993 0.234 Uiso 1 1 calc R
H31C H 0.7247 0.6464 -0.2833 0.234 Uiso 1 1 calc R
C32 C 0.3834(6) 0.6981(9) -0.2285(6) 0.160(6) Uani 1 1 d .
H32A H 0.3737 0.7634 -0.2190 0.240 Uiso 1 1 calc R
H32B H 0.3776 0.6573 -0.1937 0.240 Uiso 1 1 calc R
H32C H 0.3451 0.6795 -0.2708 0.240 Uiso 1 1 calc R
C33 C 0.4692(8) 0.5788(8) -0.2841(5) 0.179(7) Uani 1 1 d .
H33A H 0.4259 0.5898 -0.3252 0.269 Uiso 1 1 calc R
H33B H 0.4554 0.5266 -0.2602 0.269 Uiso 1 1 calc R
H33C H 0.5175 0.5633 -0.2940 0.269 Uiso 1 1 calc R
C34 C 0.4854(6) 0.7817(7) -0.2910(5) 0.132(5) Uani 1 1 d .
H34A H 0.5374 0.7854 -0.2969 0.197 Uiso 1 1 calc R
H34B H 0.4735 0.8416 -0.2739 0.197 Uiso 1 1 calc R
H34C H 0.4450 0.7684 -0.3335 0.197 Uiso 1 1 calc R
C35 C 0.5996(5) 0.7901(6) 0.0174(4) 0.083(3) Uani 1 1 d .
H35A H 0.5679 0.8168 0.0426 0.125 Uiso 1 1 calc R
H35B H 0.6314 0.8398 0.0068 0.125 Uiso 1 1 calc R
H35C H 0.6346 0.7414 0.0437 0.125 Uiso 1 1 calc R
C36 C 0.4664(6) 0.8413(7) -0.0883(5) 0.119(4) Uani 1 1 d .
H36A H 0.4443 0.8599 -0.0541 0.179 Uiso 1 1 calc R
H36B H 0.4234 0.8241 -0.1283 0.179 Uiso 1 1 calc R
H36C H 0.4964 0.8938 -0.0978 0.179 Uiso 1 1 calc R
C37 C 0.4735(5) 0.6530(7) -0.0283(5) 0.100(3) Uani 1 1 d .
H37A H 0.5058 0.5981 -0.0092 0.150 Uiso 1 1 calc R
H37B H 0.4273 0.6331 -0.0649 0.150 Uiso 1 1 calc R
H37C H 0.4560 0.6836 0.0054 0.150 Uiso 1 1 calc R
C38 C 0.5684(5) 0.5485(7) -0.1204(4) 0.071(2) Uani 1 1 d .
Cl1 Cl 1.24318(11) 0.56600(15) 0.34700(11) 0.0697(6) Uani 1 1 d .
Cl2 Cl 0.63815(12) 0.84201(14) -0.13940(11) 0.0698(6) Uani 1 1 d .
O1 O 0.9906(4) 0.6494(5) 0.4300(3) 0.086(2) Uani 1 1 d .
O2 O 0.5517(4) 0.4751(5) -0.1137(3) 0.113(3) Uani 1 1 d .
P1 P 1.21351(13) 0.60859(17) 0.50235(10) 0.0696(6) Uani 1 1 d .
P2 P 1.10494(13) 0.43680(14) 0.38586(11) 0.0619(6) Uani 1 1 d .
P3 P 1.15116(12) 0.76368(13) 0.36211(10) 0.0529(5) Uani 1 1 d .
P4 P 0.69375(18) 0.63079(19) -0.18508(11) 0.0866(8) Uani 1 1 d .
P5 P 0.48600(17) 0.68684(19) -0.23242(13) 0.0958(9) Uani 1 1 d .
P6 P 0.53372(12) 0.73804(17) -0.05910(12) 0.0688(7) Uani 1 1 d .

loop_
_atom_site_aniso_label
_atom_site_aniso_U_11
_atom_site_aniso_U_22
_atom_site_aniso_U_33
_atom_site_aniso_U_23
_atom_site_aniso_U_13
_atom_site_aniso_U_12
Ru1 0.0339(3) 0.0325(3) 0.0402(3) 0.0026(3) 0.0039(2) 0.0023(2)
Ru2 0.0560(4) 0.0432(4) 0.0417(3) 0.0054(3) -0.0037(3) -0.0055(3)
C1 0.218(14) 0.136(10) 0.065(7) -0.045(7) -0.002(8) 0.043(10)
C2 0.059(6) 0.209(13) 0.066(6) 0.001(7) -0.021(5) 0.002(7)
C3 0.122(9) 0.178(12) 0.066(6) 0.039(7) 0.026(6) 0.002(8)
C4 0.202(14) 0.033(6) 0.293(18) 0.013(8) -0.152(13) 0.019(7)
C5 0.181(12) 0.057(6) 0.143(10) -0.035(6) 0.073(9) -0.027(7)
C6 0.195(12) 0.081(8) 0.206(13) -0.035(8) 0.139(11) -0.073(8)
C7 0.077(6) 0.069(6) 0.127(8) 0.003(6) 0.008(6) -0.031(5)
C8 0.089(7) 0.051(5) 0.125(8) 0.004(5) 0.029(6) 0.011(5)
C9 0.118(8) 0.056(5) 0.088(7) 0.007(5) 0.047(6) -0.028(5)
C10 0.066(6) 0.065(5) 0.036(4) 0.005(4) 0.007(4) 0.001(4)
C11 0.041(4) 0.042(4) 0.043(4) -0.004(3) 0.009(3) 0.003(3)
C12 0.038(4) 0.040(4) 0.033(4) -0.004(3) 0.003(3) -0.006(3)
C13 0.030(3) 0.023(3) 0.046(4) 0.000(3) 0.002(3) 0.002(3)
C14 0.044(4) 0.030(4) 0.035(4) 0.000(3) 0.005(3) -0.001(3)
C15 0.047(4) 0.045(4) 0.045(4) -0.001(3) 0.009(4) -0.003(3)
C16 0.069(6) 0.073(6) 0.059(5) -0.002(4) 0.034(5) -0.003(5)
C17 0.038(4) 0.064(5) 0.072(6) -0.003(4) 0.018(4) 0.001(4)
C18 0.038(4) 0.050(4) 0.054(5) 0.000(4) -0.002(4) -0.004(3)
C19 0.038(4) 0.026(4) 0.041(4) 0.002(3) 0.007(3) 0.000(3)
C20 0.043(4) 0.025(4) 0.041(4) 0.001(3) 0.003(3) 0.003(3)
C21 0.047(4) 0.025(3) 0.043(4) 0.001(3) 0.011(3) 0.003(3)
C22 0.069(5) 0.059(5) 0.040(4) 0.004(4) 0.015(4) 0.007(4)
C23 0.090(7) 0.081(6) 0.052(5) 0.008(5) 0.035(5) 0.021(5)
C24 0.052(5) 0.086(6) 0.071(6) 0.007(5) 0.026(5) -0.003(4)
C25 0.044(4) 0.054(5) 0.055(5) 0.003(4) 0.016(4) -0.002(3)
C26 0.047(4) 0.032(4) 0.036(4) 0.000(3) 0.007(3) -0.001(3)
C27 0.045(4) 0.040(4) 0.037(4) 0.001(3) -0.006(3) -0.004(3)
C28 0.030(4) 0.050(4) 0.038(4) -0.005(3) 0.005(3) -0.004(3)
C29 0.104(8) 0.125(9) 0.127(9) 0.059(7) 0.077(7) 0.048(7)
C30 0.202(13) 0.078(7) 0.131(10) -0.002(7) 0.054(9) 0.062(8)
C31 0.211(14) 0.212(14) 0.056(6) 0.005(8) 0.057(8) 0.084(12)
C32 0.068(7) 0.217(15) 0.139(11) 0.029(10) -0.043(7) -0.026(8)
C33 0.251(16) 0.130(11) 0.073(7) 0.005(7) -0.063(9) -0.079(11)
C34 0.130(9) 0.113(9) 0.103(8) 0.064(7) -0.029(7) -0.028(7)
C35 0.091(7) 0.075(6) 0.094(7) -0.011(5) 0.043(6) 0.014(5)
C36 0.100(8) 0.122(9) 0.144(10) 0.048(8) 0.051(7) 0.050(7)
C37 0.070(6) 0.121(8) 0.121(8) 0.044(7) 0.046(6) -0.007(6)
C38 0.070(6) 0.071(6) 0.055(5) 0.007(5) -0.002(4) -0.005(5)
Cl1 0.0516(12) 0.0697(14) 0.0847(15) -0.0103(11) 0.0180(11) 0.0041(10)
Cl2 0.0699(14) 0.0579(12) 0.0804(14) 0.0092(11) 0.0231(12) -0.0021(11)
O1 0.081(4) 0.116(5) 0.072(4) 0.005(4) 0.039(4) 0.008(4)
O2 0.141(6) 0.065(4) 0.099(5) 0.005(4) -0.007(4) -0.042(4)
P1 0.0641(14) 0.0802(16) 0.0491(13) 0.0030(12) -0.0027(11) 0.0111(12)
P2 0.0604(13) 0.0370(11) 0.0750(15) 0.0116(10) 0.0040(12) -0.0038(9)
P3 0.0496(12) 0.0347(10) 0.0673(13) -0.0004(10) 0.0094(10) -0.0049(9)
P4 0.126(2) 0.0788(17) 0.0522(14) 0.0062(13) 0.0252(15) 0.0365(16)
P5 0.0922(19) 0.0865(19) 0.0700(16) 0.0271(14) -0.0267(14) -0.0205(15)
P6 0.0448(12) 0.0767(16) 0.0841(17) 0.0240(13) 0.0199(12) 0.0068(11)

loop_
_atom_type_symbol
_atom_type_description
_atom_type_scat_dispersion_real
_atom_type_scat_dispersion_imag
_atom_type_scat_source
C C 0.0033 0.0016 'International Tables Vol C Tables 4.2.6.8 and 6.1.1.4'
H H 0.0000 0.0000 'International Tables Vol C Tables 4.2.6.8 and 6.1.1.4'
O O 0.0106 0.0060 'International Tables Vol C Tables 4.2.6.8 and 6.1.1.4'
Cl Cl 0.1484 0.1585 'International Tables Vol C Tables 4.2.6.8 and 6.1.1.4'
P P 0.1023 0.0942 'International Tables Vol C Tables 4.2.6.8 and 6.1.1.4'
Ru Ru -1.2594 0.8363 'International Tables Vol C Tables 4.2.6.8 and 6.1.1.4'

loop_
_geom_angle_atom_site_label_1
_geom_angle_atom_site_label_2
_geom_angle_atom_site_label_3
_geom_angle
C10 Ru1 C11 88.9(3)
C10 Ru1 P3 94.4(3)
C11 Ru1 P3 86.39(18)
C10 Ru1 P2 93.0(3)
C11 Ru1 P2 82.74(18)
P3 Ru1 P2 166.67(8)
C10 Ru1 P1 88.6(2)
C11 Ru1 P1 176.60(19)
P3 Ru1 P1 96.12(8)
P2 Ru1 P1 95.07(8)
C10 Ru1 Cl1 178.4(2)
C11 Ru1 Cl1 89.53(19)
P3 Ru1 Cl1 85.10(7)
P2 Ru1 Cl1 87.12(8)
P1 Ru1 Cl1 92.97(8)
C38 Ru2 C28 88.9(3)
C38 Ru2 P6 92.9(3)
C28 Ru2 P6 85.06(17)
C38 Ru2 P4 95.7(3)
C28 Ru2 P4 83.28(17)
P6 Ru2 P4 165.31(9)
C38 Ru2 P5 89.5(2)
C28 Ru2 P5 178.03(19)
P6 Ru2 P5 96.10(10)
P4 Ru2 P5 95.81(10)
C38 Ru2 Cl2 176.3(3)
C28 Ru2 Cl2 89.73(19)
P6 Ru2 Cl2 83.49(8)
P4 Ru2 Cl2 87.55(9)
P5 Ru2 Cl2 91.98(8)
P1 C1 H1A 109.5
P1 C1 H1B 109.5
H1A C1 H1B 109.5
P1 C1 H1C 109.5
H1A C1 H1C 109.5
H1B C1 H1C 109.5
P1 C2 H2A 109.5
P1 C2 H2B 109.5
H2A C2 H2B 109.5
P1 C2 H2C 109.5
H2A C2 H2C 109.5
H2B C2 H2C 109.5
P1 C3 H3A 109.5
P1 C3 H3B 109.5
H3A C3 H3B 109.5
P1 C3 H3C 109.5
H3A C3 H3C 109.5
H3B C3 H3C 109.5
P2 C4 H4A 109.5
P2 C4 H4B 109.5
H4A C4 H4B 109.5
P2 C4 H4C 109.5
H4A C4 H4C 109.5
H4B C4 H4C 109.5
P2 C5 H5A 109.5
P2 C5 H5B 109.5
H5A C5 H5B 109.5
P2 C5 H5C 109.5
H5A C5 H5C 109.5
H5B C5 H5C 109.5
P2 C6 H6A 109.5
P2 C6 H6B 109.5
H6A C6 H6B 109.5
P2 C6 H6C 109.5
H6A C6 H6C 109.5
H6B C6 H6C 109.5
P3 C7 H7A 109.5
P3 C7 H7B 109.5
H7A C7 H7B 109.5
P3 C7 H7C 109.5
H7A C7 H7C 109.5
H7B C7 H7C 109.5
P3 C8 H8A 109.5
P3 C8 H8B 109.5
H8A C8 H8B 109.5
P3 C8 H8C 109.5
H8A C8 H8C 109.5
H8B C8 H8C 109.5
P3 C9 H9A 109.5
P3 C9 H9B 109.5
H9A C9 H9B 109.5
P3 C9 H9C 109.5
H9A C9 H9C 109.5
H9B C9 H9C 109.5
O1 C10 Ru1 179.3(8)
C12 C11 Ru1 130.8(5)
C12 C11 H11 114.6
Ru1 C11 H11 114.6
C11 C12 C13 130.9(6)
C11 C12 H12 114.5
C13 C12 H12 114.5
C14 C13 C26 117.6(5)
C14 C13 C12 117.9(6)
C26 C13 C12 124.5(5)
C13 C14 C19 122.5(6)
C13 C14 C15 121.1(6)
C19 C14 C15 116.4(6)
C16 C15 C14 121.3(6)
C16 C15 H15 119.3
C14 C15 H15 119.3
C15 C16 C17 121.6(7)
C15 C16 H16 119.2
C17 C16 H16 119.2
C18 C17 C16 118.6(7)
C18 C17 H17 120.7
C16 C17 H17 120.7
C17 C18 C19 122.5(6)
C17 C18 H18 118.8
C19 C18 H18 118.8
C14 C19 C18 119.5(6)
C14 C19 C20 120.0(6)
C18 C19 C20 120.6(6)
C21 C20 C19 118.0(6)
C21 C20 C27 122.1(6)
C19 C20 C27 119.8(6)
C20 C21 C22 120.2(6)
C20 C21 C26 121.3(6)
C22 C21 C26 118.5(6)
C23 C22 C21 120.7(7)
C23 C22 H22 119.6
C21 C22 H22 119.6
C22 C23 C24 121.3(7)
C22 C23 H23 119.3
C24 C23 H23 119.3
C25 C24 C23 120.6(7)
C25 C24 H24 119.7
C23 C24 H24 119.7
C24 C25 C26 121.7(7)
C24 C25 H25 119.2
C26 C25 H25 119.2
C13 C26 C25 122.7(6)
C13 C26 C21 120.3(6)
C25 C26 C21 117.0(6)
C28 C27 C20 125.8(6)
C28 C27 H27 117.1
C20 C27 H27 117.1
C27 C28 Ru2 131.9(5)
C27 C28 H28 114.1
Ru2 C28 H28 114.1
P4 C29 H29A 109.5
P4 C29 H29B 109.5
H29A C29 H29B 109.5
P4 C29 H29C 109.5
H29A C29 H29C 109.5
H29B C29 H29C 109.5
P4 C30 H30A 109.5
P4 C30 H30B 109.5
H30A C30 H30B 109.5
P4 C30 H30C 109.5
H30A C30 H30C 109.5
H30B C30 H30C 109.5
P4 C31 H31A 109.5
P4 C31 H31B 109.5
H31A C31 H31B 109.5
P4 C31 H31C 109.5
H31A C31 H31C 109.5
H31B C31 H31C 109.5
P5 C32 H32A 109.5
P5 C32 H32B 109.5
H32A C32 H32B 109.5
P5 C32 H32C 109.5
H32A C32 H32C 109.5
H32B C32 H32C 109.5
P5 C33 H33A 109.5
P5 C33 H33B 109.5
H33A C33 H33B 109.5
P5 C33 H33C 109.5
H33A C33 H33C 109.5
H33B C33 H33C 109.5
P5 C34 H34A 109.5
P5 C34 H34B 109.5
H34A C34 H34B 109.5
P5 C34 H34C 109.5
H34A C34 H34C 109.5
H34B C34 H34C 109.5
P6 C35 H35A 109.5
P6 C35 H35B 109.5
H35A C35 H35B 109.5
P6 C35 H35C 109.5
H35A C35 H35C 109.5
H35B C35 H35C 109.5
P6 C36 H36A 109.5
P6 C36 H36B 109.5
H36A C36 H36B 109.5
P6 C36 H36C 109.5
H36A C36 H36C 109.5
H36B C36 H36C 109.5
P6 C37 H37A 109.5
P6 C37 H37B 109.5
H37A C37 H37B 109.5
P6 C37 H37C 109.5
H37A C37 H37C 109.5
H37B C37 H37C 109.5
O2 C38 Ru2 178.7(9)
C2 P1 C1 104.3(5)
C2 P1 C3 100.5(5)
C1 P1 C3 96.6(5)
C2 P1 Ru1 118.2(3)
C1 P1 Ru1 116.2(3)
C3 P1 Ru1 117.8(3)
C4 P2 C6 106.5(6)
C4 P2 C5 97.6(6)
C6 P2 C5 100.1(5)
C4 P2 Ru1 118.7(4)
C6 P2 Ru1 116.6(4)
C5 P2 Ru1 114.3(3)
C9 P3 C8 102.9(4)
C9 P3 C7 99.2(4)
C8 P3 C7 103.3(4)
C9 P3 Ru1 115.0(3)
C8 P3 Ru1 116.1(3)
C7 P3 Ru1 117.8(3)
C29 P4 C31 97.3(5)
C29 P4 C30 103.2(5)
C31 P4 C30 102.7(5)
C29 P4 Ru2 113.9(3)
C31 P4 Ru2 122.3(4)
C30 P4 Ru2 114.6(4)
C34 P5 C33 103.4(5)
C34 P5 C32 100.4(5)
C33 P5 C32 97.4(6)
C34 P5 Ru2 118.7(3)
C33 P5 Ru2 113.1(4)
C32 P5 Ru2 120.5(4)
C35 P6 C36 97.9(5)
C35 P6 C37 102.6(4)
C36 P6 C37 104.1(4)
C35 P6 Ru2 115.1(3)
C36 P6 Ru2 118.4(3)
C37 P6 Ru2 116.1(3)

loop_
_geom_bond_atom_site_label_1
_geom_bond_atom_site_label_2
_geom_bond_distance
Ru1 C10 1.839(9)
Ru1 C11 2.088(6)
Ru1 P3 2.3542(19)
Ru1 P2 2.363(2)
Ru1 P1 2.398(2)
Ru1 Cl1 2.468(2)
Ru2 C38 1.867(9)
Ru2 C28 2.109(6)
Ru2 P6 2.366(2)
Ru2 P4 2.366(3)
Ru2 P5 2.399(2)
Ru2 Cl2 2.463(2)
C1 P1 1.817(10)
C1 H1A 0.9600
C1 H1B 0.9600
C1 H1C 0.9600
C2 P1 1.795(9)
C2 H2A 0.9600
C2 H2B 0.9600
C2 H2C 0.9600
C3 P1 1.826(9)
C3 H3A 0.9600
C3 H3B 0.9600
C3 H3C 0.9600
C4 P2 1.767(9)
C4 H4A 0.9600
C4 H4B 0.9600
C4 H4C 0.9600
C5 P2 1.815(9)
C5 H5A 0.9600
C5 H5B 0.9600
C5 H5C 0.9600
C6 P2 1.772(9)
C6 H6A 0.9600
C6 H6B 0.9600
C6 H6C 0.9600
C7 P3 1.825(8)
C7 H7A 0.9600
C7 H7B 0.9600
C7 H7C 0.9600
C8 P3 1.813(8)
C8 H8A 0.9600
C8 H8B 0.9600
C8 H8C 0.9600
C9 P3 1.805(8)
C9 H9A 0.9600
C9 H9B 0.9600
C9 H9C 0.9600
C10 O1 1.088(8)
C11 C12 1.335(8)
C11 H11 0.9300
C12 C13 1.486(8)
C12 H12 0.9300
C13 C14 1.414(8)
C13 C26 1.415(8)
C14 C19 1.417(8)
C14 C15 1.447(9)
C15 C16 1.360(9)
C15 H15 0.9300
C16 C17 1.398(10)
C16 H16 0.9300
C17 C18 1.354(9)
C17 H17 0.9300
C18 C19 1.420(9)
C18 H18 0.9300
C19 C20 1.426(9)
C20 C21 1.411(9)
C20 C27 1.489(8)
C21 C22 1.422(9)
C21 C26 1.442(8)
C22 C23 1.346(10)
C22 H22 0.9300
C23 C24 1.384(10)
C23 H23 0.9300
C24 C25 1.348(9)
C24 H24 0.9300
C25 C26 1.425(9)
C25 H25 0.9300
C27 C28 1.319(8)
C27 H27 0.9300
C28 H28 0.9300
C29 P4 1.804(10)
C29 H29A 0.9600
C29 H29B 0.9600
C29 H29C 0.9600
C30 P4 1.838(9)
C30 H30A 0.9600
C30 H30B 0.9600
C30 H30C 0.9600
C31 P4 1.812(9)
C31 H31A 0.9600
C31 H31B 0.9600
C31 H31C 0.9600
C32 P5 1.835(11)
C32 H32A 0.9600
C32 H32B 0.9600
C32 H32C 0.9600
C33 P5 1.825(11)
C33 H33A 0.9600
C33 H33B 0.9600
C33 H33C 0.9600
C34 P5 1.808(9)
C34 H34A 0.9600
C34 H34B 0.9600
C34 H34C 0.9600
C35 P6 1.802(8)
C35 H35A 0.9600
C35 H35B 0.9600
C35 H35C 0.9600
C36 P6 1.836(9)
C36 H36A 0.9600
C36 H36B 0.9600
C36 H36C 0.9600
C37 P6 1.841(8)
C37 H37A 0.9600
C37 H37B 0.9600
C37 H37C 0.9600
C38 O2 1.087(9)

loop_
_geom_torsion_atom_site_label_1
_geom_torsion_atom_site_label_2
_geom_torsion_atom_site_label_3
_geom_torsion_atom_site_label_4
_geom_torsion
C11 Ru1 C10 O1 -23(80)
P3 Ru1 C10 O1 63(80)
P2 Ru1 C10 O1 -106(80)
P1 Ru1 C10 O1 159(100)
Cl1 Ru1 C10 O1 -10(88)
C10 Ru1 C11 C12 15.1(7)
P3 Ru1 C11 C12 -79.4(6)
P2 Ru1 C11 C12 108.3(6)
P1 Ru1 C11 C12 58(3)
Cl1 Ru1 C11 C12 -164.6(6)
Ru1 C11 C12 C13 -171.2(5)
C11 C12 C13 C14 139.2(7)
C11 C12 C13 C26 -43.1(10)
C26 C13 C14 C19 -5.2(9)
C12 C13 C14 C19 172.7(5)
C26 C13 C14 C15 175.1(6)
C12 C13 C14 C15 -7.0(8)
C13 C14 C15 C16 178.8(6)
C19 C14 C15 C16 -1.0(9)
C14 C15 C16 C17 -2.3(11)
C15 C16 C17 C18 3.5(11)
C16 C17 C18 C19 -1.4(11)
C13 C14 C19 C18 -176.8(6)
C15 C14 C19 C18 3.0(8)
C13 C14 C19 C20 4.3(9)
C15 C14 C19 C20 -175.9(5)
C17 C18 C19 C14 -1.9(10)
C17 C18 C19 C20 177.0(6)
C14 C19 C20 C21 1.2(8)
C18 C19 C20 C21 -177.7(6)
C14 C19 C20 C27 -177.9(5)
C18 C19 C20 C27 3.1(9)
C19 C20 C21 C22 174.1(6)
C27 C20 C21 C22 -6.8(9)
C19 C20 C21 C26 -5.5(9)
C27 C20 C21 C26 173.6(5)
C20 C21 C22 C23 177.7(7)
C26 C21 C22 C23 -2.6(10)
C21 C22 C23 C24 -0.3(12)
C22 C23 C24 C25 0.7(13)
C23 C24 C25 C26 2.0(12)
C14 C13 C26 C25 -179.3(6)
C12 C13 C26 C25 2.9(10)
C14 C13 C26 C21 0.7(8)
C12 C13 C26 C21 -177.0(6)
C24 C25 C26 C13 175.2(7)
C24 C25 C26 C21 -4.8(10)
C20 C21 C26 C13 4.7(9)
C22 C21 C26 C13 -175.0(6)
C20 C21 C26 C25 -175.3(6)
C22 C21 C26 C25 5.0(9)
C21 C20 C27 C28 -67.3(9)
C19 C20 C27 C28 111.8(8)
C20 C27 C28 Ru2 -171.3(5)
C38 Ru2 C28 C27 -2.3(7)
P6 Ru2 C28 C27 90.7(6)
P4 Ru2 C28 C27 -98.2(7)
P5 Ru2 C28 C27 -36(6)
Cl2 Ru2 C28 C27 174.2(6)
C28 Ru2 C38 O2 -44(38)
P6 Ru2 C38 O2 -129(38)
P4 Ru2 C38 O2 39(38)
P5 Ru2 C38 O2 135(38)
Cl2 Ru2 C38 O2 -112(38)
C10 Ru1 P1 C2 179.4(5)
C11 Ru1 P1 C2 136(3)
P3 Ru1 P1 C2 -86.3(4)
P2 Ru1 P1 C2 86.5(4)
Cl1 Ru1 P1 C2 -0.9(4)
C10 Ru1 P1 C1 -55.5(6)
C11 Ru1 P1 C1 -99(3)
P3 Ru1 P1 C1 38.8(5)
P2 Ru1 P1 C1 -148.4(5)
Cl1 Ru1 P1 C1 124.2(5)
C10 Ru1 P1 C3 58.3(5)
C11 Ru1 P1 C3 15(3)
P3 Ru1 P1 C3 152.6(4)
P2 Ru1 P1 C3 -34.6(4)
Cl1 Ru1 P1 C3 -122.0(4)
C10 Ru1 P2 C4 -126.8(7)
C11 Ru1 P2 C4 144.7(7)
P3 Ru1 P2 C4 109.1(7)
P1 Ru1 P2 C4 -37.9(7)
Cl1 Ru1 P2 C4 54.8(7)
C10 Ru1 P2 C6 2.7(5)
C11 Ru1 P2 C6 -85.8(5)
P3 Ru1 P2 C6 -121.4(5)
P1 Ru1 P2 C6 91.6(5)
Cl1 Ru1 P2 C6 -175.7(5)
C10 Ru1 P2 C5 118.9(5)
C11 Ru1 P2 C5 30.4(4)
P3 Ru1 P2 C5 -5.2(6)
P1 Ru1 P2 C5 -152.3(4)
Cl1 Ru1 P2 C5 -59.5(4)
C10 Ru1 P3 C9 -121.1(4)
C11 Ru1 P3 C9 -32.5(4)
P2 Ru1 P3 C9 2.8(5)
P1 Ru1 P3 C9 149.8(3)
Cl1 Ru1 P3 C9 57.3(3)
C10 Ru1 P3 C8 -1.0(4)
C11 Ru1 P3 C8 87.6(4)
P2 Ru1 P3 C8 123.0(4)
P1 Ru1 P3 C8 -90.1(3)
Cl1 Ru1 P3 C8 177.5(3)
C10 Ru1 P3 C7 122.3(4)
C11 Ru1 P3 C7 -149.1(4)
P2 Ru1 P3 C7 -113.8(5)
P1 Ru1 P3 C7 33.2(4)
Cl1 Ru1 P3 C7 -59.3(4)
C38 Ru2 P4 C29 -136.0(4)
C28 Ru2 P4 C29 -47.8(4)
P6 Ru2 P4 C29 -10.1(5)
P5 Ru2 P4 C29 134.0(3)
Cl2 Ru2 P4 C29 42.2(3)
C38 Ru2 P4 C31 107.6(6)
C28 Ru2 P4 C31 -164.2(6)
P6 Ru2 P4 C31 -126.5(6)
P5 Ru2 P4 C31 17.6(5)
Cl2 Ru2 P4 C31 -74.2(5)
C38 Ru2 P4 C30 -17.5(5)
C28 Ru2 P4 C30 70.7(5)
P6 Ru2 P4 C30 108.4(5)
P5 Ru2 P4 C30 -107.5(4)
Cl2 Ru2 P4 C30 160.7(4)
C38 Ru2 P5 C34 -162.7(6)
C28 Ru2 P5 C34 -130(5)
P6 Ru2 P5 C34 104.4(5)
P4 Ru2 P5 C34 -67.0(5)
Cl2 Ru2 P5 C34 20.7(5)
C38 Ru2 P5 C33 -41.3(6)
C28 Ru2 P5 C33 -8(5)
P6 Ru2 P5 C33 -134.2(5)
P4 Ru2 P5 C33 54.4(5)
Cl2 Ru2 P5 C33 142.2(5)
C38 Ru2 P5 C32 73.1(6)
C28 Ru2 P5 C32 106(5)
P6 Ru2 P5 C32 -19.8(5)
P4 Ru2 P5 C32 168.8(5)
Cl2 Ru2 P5 C32 -103.5(5)
C38 Ru2 P6 C35 114.3(4)
C28 Ru2 P6 C35 25.6(4)
P4 Ru2 P6 C35 -11.9(5)
P5 Ru2 P6 C35 -156.0(3)
Cl2 Ru2 P6 C35 -64.7(3)
C38 Ru2 P6 C36 -130.4(5)
C28 Ru2 P6 C36 140.9(5)
P4 Ru2 P6 C36 103.4(5)
P5 Ru2 P6 C36 -40.7(4)
Cl2 Ru2 P6 C36 50.6(4)
C38 Ru2 P6 C37 -5.5(4)
C28 Ru2 P6 C37 -94.2(4)
P4 Ru2 P6 C37 -131.7(4)
P5 Ru2 P6 C37 84.2(3)
Cl2 Ru2 P6 C37 175.6(3)
